data_2219752
loop_
_publ_author_name
'Xia, Hai-Tao'
'Liu, Yu-Fen'
'Chen, Liang'
'Wang, Da-Qi'

_publ_section_title
Tetrakis(\m-naphthalene-1-acetato-1:2\k^2^<i>O</i>:<i>O</i>')bis(naphthalene-1-acetato)-1\k^2^<i>O</i>,<i>O</i>';2\k^2^<i>O</i>,<i>O</i>'-bis(1,10-phenanthroline)-1\k^2^<i>N</i>,<i>N</i>';2\k^2^<i>N</i>,<i>N</i>'-europium(III)samarium(III)
_journal_coeditor_code AT2644
_journal_issue 11
_journal_name_full 'Acta Crystallographica Section E'
_journal_page_first m1419
_journal_page_last m1420
_journal_paper_doi 10.1107/S1600536808032960
_journal_volume 64
_journal_year 2008
_chemical_formula_iupac '[Eu Sm (C12 H9 O2)6 (C12 H8 N2)2]'
_chemical_formula_moiety 'C96 H70 Eu N4 O12 Sm'
_chemical_formula_sum 'C96 H70 Eu N4 O12 Sm'
_chemical_formula_weight 1773.87
_chemical_name_systematic
;
Tetrakis(\m-naphthalene-1-acetato-1:2\k^2^O:O')bis(naphthalene-1-acetato)-\
1\k^2^O,O';2\k^2^O,O'-bis(1,10-phenanthroline)-1\k^2^N,N';2\k^2^N,N'-\
europium(III)samarium(III)
;
_space_group_IT_number 2
_symmetry_cell_setting triclinic
_symmetry_space_group_name_Hall '-P 1'
_symmetry_space_group_name_H-M 'P -1'
_atom_sites_solution_hydrogens geom
_atom_sites_solution_primary direct
_atom_sites_solution_secondary difmap
_audit_creation_method SHELXL-97
_cell_angle_alpha 76.333(3)
_cell_angle_beta 74.517(3)
_cell_angle_gamma 66.768(2)
_cell_formula_units_Z 1
_cell_length_a 11.9803(18)
_cell_length_b 12.4116(19)
_cell_length_c 15.041(3)
_cell_measurement_reflns_used 3440
_cell_measurement_temperature 298(2)
_cell_measurement_theta_max 25.09
_cell_measurement_theta_min 2.573
_cell_volume 1958.8(6)
_computing_cell_refinement 'SAINT (Siemens, 1996)'
_computing_data_collection 'SMART (Siemens, 1996)'
_computing_data_reduction 'SAINT (Siemens, 1996)'
_computing_molecular_graphics 'SHELXTL (Sheldrick, 2008)'
_computing_publication_material 'SHELXTL (Sheldrick, 2008)'
_computing_structure_refinement 'SHELXL97 (Sheldrick, 2008)'
_computing_structure_solution 'SHELXS97 (Sheldrick, 2008)'
_diffrn_ambient_temperature 298(2)
_diffrn_measured_fraction_theta_full 0.985
_diffrn_measured_fraction_theta_max 0.985
_diffrn_measurement_device_type 'Bruker SMART 1000 CCD area-detector'
_diffrn_measurement_method '\f and \w'
_diffrn_radiation_monochromator graphite
_diffrn_radiation_source 'fine-focus sealed tube'
_diffrn_radiation_type MoK\a
_diffrn_radiation_wavelength 0.71073
_diffrn_reflns_av_R_equivalents 0.0319
_diffrn_reflns_av_sigmaI/netI 0.0743
_diffrn_reflns_limit_h_max 14
_diffrn_reflns_limit_h_min -14
_diffrn_reflns_limit_k_max 9
_diffrn_reflns_limit_k_min -14
_diffrn_reflns_limit_l_max 16
_diffrn_reflns_limit_l_min -17
_diffrn_reflns_number 10253
_diffrn_reflns_theta_full 25.01
_diffrn_reflns_theta_max 25.01
_diffrn_reflns_theta_min 1.42
_diffrn_standards_decay_% 0
_diffrn_standards_interval_count 0
_diffrn_standards_interval_time 0
_diffrn_standards_number 0
_exptl_absorpt_coefficient_mu 1.604
_exptl_absorpt_correction_T_max 0.7949
_exptl_absorpt_correction_T_min 0.6623
_exptl_absorpt_correction_type multi-scan
_exptl_absorpt_process_details '(SADABS; Sheldrick, 1996)'
_exptl_crystal_colour colourless
_exptl_crystal_density_diffrn 1.504
_exptl_crystal_density_method 'not measured'
_exptl_crystal_description block
_exptl_crystal_F_000 895
_exptl_crystal_size_max 0.28
_exptl_crystal_size_mid 0.19
_exptl_crystal_size_min 0.15
_refine_diff_density_max 1.834
_refine_diff_density_min -0.884
_refine_ls_extinction_method none
_refine_ls_goodness_of_fit_ref 1.078
_refine_ls_hydrogen_treatment constr
_refine_ls_matrix_type full
_refine_ls_number_parameters 608
_refine_ls_number_reflns 6796
_refine_ls_number_restraints 0
_refine_ls_restrained_S_all 1.078
_refine_ls_R_factor_all 0.0833
_refine_ls_R_factor_gt 0.0515
_refine_ls_shift/su_max 0.001
_refine_ls_shift/su_mean 0.000
_refine_ls_structure_factor_coef Fsqd
_refine_ls_weighting_details 'calc w=1/[\s^2^(Fo^2^)+(0.0343P)^2^+6.8621P] where P=(Fo^2^+2Fc^2^)/3'
_refine_ls_weighting_scheme calc
_refine_ls_wR_factor_gt 0.1040
_refine_ls_wR_factor_ref 0.1281
_reflns_number_gt 4983
_reflns_number_total 6796
_reflns_threshold_expression I>2\s(I)
_cod_data_source_file at2644.cif
_cod_data_source_block I
_cod_original_cell_volume 1958.8(5)
_cod_database_code 2219752
_cod_database_fobs_code 2219752

loop_
_symmetry_equiv_pos_as_xyz
'x, y, z'
'-x, -y, -z'

loop_
_atom_site_type_symbol
_atom_site_label
_atom_site_fract_x
_atom_site_fract_y
_atom_site_fract_z
_atom_site_U_iso_or_equiv
_atom_site_adp_type
_atom_site_calc_flag
_atom_site_refinement_flags
_atom_site_occupancy
_atom_site_disorder_assembly
_atom_site_disorder_group
Sm Sm1 1.07826(4) 0.83074(3) 1.04773(3) 0.04137(14) Uani d P 0.50 . .
Eu Eu1 1.07826(4) 0.83074(3) 1.04773(3) 0.04137(14) Uani d P 0.50 . .
N N1 1.2755(5) 0.6709(5) 1.1043(4) 0.0494(15) Uani d . 1 . .
N N2 1.1592(6) 0.6211(5) 0.9953(4) 0.0523(16) Uani d . 1 . .
O O1 0.9538(5) 0.8600(4) 0.9379(4) 0.0596(14) Uani d . 1 A .
O O2 0.8419(5) 1.0516(4) 0.8993(4) 0.0586(14) Uani d . 1 . .
O O3 1.0983(4) 1.0007(4) 0.9160(3) 0.0479(12) Uani d . 1 . .
O O4 1.2420(5) 0.8254(4) 0.9026(3) 0.0546(14) Uani d . 1 . .
O O5 0.9310(5) 0.7296(5) 1.1352(4) 0.0670(16) Uani d . 1 . .
O O6 1.0279(5) 0.7739(5) 1.2167(4) 0.0621(15) Uani d . 1 . .
C C1 0.8748(9) 0.9432(8) 0.8980(6) 0.069(3) Uani d . 1 . .
C C2 0.843(2) 0.8996(15) 0.8199(15) 0.082(6) Uani d P 0.628(14) A 1
H H2A 0.9206 0.8573 0.7816 0.098 Uiso calc PR 0.628(14) A 1
H H2B 0.8023 0.8432 0.8505 0.098 Uiso calc PR 0.628(14) A 1
C C3 0.762(4) 0.995(3) 0.755(3) 0.084(10) Uani d P 0.628(14) A 1
C C4 0.818(3) 1.042(2) 0.6701(19) 0.098(7) Uani d P 0.628(14) A 1
H H4 0.9035 1.0132 0.6515 0.117 Uiso calc PR 0.628(14) A 1
C C5 0.745(3) 1.132(3) 0.613(3) 0.102(8) Uani d P 0.628(14) A 1
H H5 0.7826 1.1638 0.5555 0.122 Uiso calc PR 0.628(14) A 1
C C6 0.617(4) 1.175(4) 0.640(3) 0.100(11) Uani d P 0.628(14) A 1
H H6 0.5688 1.2357 0.6020 0.120 Uiso calc PR 0.628(14) A 1
C C7 0.562(7) 1.128(4) 0.726(4) 0.093(14) Uani d P 0.628(14) A 1
C C8 0.634(4) 1.038(3) 0.783(2) 0.081(8) Uani d P 0.628(14) A 1
C C9 0.578(3) 0.991(3) 0.869(2) 0.096(8) Uani d P 0.628(14) A 1
H H9 0.6268 0.9302 0.9071 0.115 Uiso calc PR 0.628(14) A 1
C C10 0.450(2) 1.0336(19) 0.8965(16) 0.112(7) Uani d P 0.628(14) A 1
H H10 0.4130 1.0020 0.9536 0.134 Uiso calc PR 0.628(14) A 1
C C11 0.378(2) 1.1238(19) 0.8390(18) 0.109(7) Uani d P 0.628(14) A 1
H H11 0.2921 1.1526 0.8576 0.131 Uiso calc PR 0.628(14) A 1
C C12 0.433(3) 1.171(2) 0.754(3) 0.102(9) Uani d P 0.628(14) A 1
H H12 0.3850 1.2315 0.7152 0.123 Uiso calc PR 0.628(14) A 1
C C2' 0.766(3) 0.906(3) 0.882(2) 0.081(9) Uani d P 0.372(14) A 2
H H2'1 0.8018 0.8301 0.8602 0.097 Uiso calc PR 0.372(14) A 2
H H2'2 0.7091 0.8990 0.9412 0.097 Uiso calc PR 0.372(14) A 2
C C3' 0.694(6) 1.001(4) 0.810(4) 0.088(15) Uani d P 0.372(14) A 2
C C4' 0.568(6) 1.060(4) 0.840(5) 0.093(14) Uani d P 0.372(14) A 2
H H4' 0.5309 1.0457 0.9018 0.112 Uiso calc PR 0.372(14) A 2
C C5' 0.497(8) 1.139(6) 0.776(6) 0.101(19) Uani d P 0.372(14) A 2
H H5' 0.4130 1.1782 0.7956 0.121 Uiso calc PR 0.372(14) A 2
C C6' 0.553(12) 1.160(8) 0.683(6) 0.10(3) Uani d P 0.372(14) A 2
H H6' 0.5057 1.2132 0.6405 0.118 Uiso calc PR 0.372(14) A 2
C C7' 0.679(7) 1.102(5) 0.654(4) 0.099(14) Uani d P 0.372(14) A 2
C C8' 0.750(7) 1.022(6) 0.718(6) 0.102(8) Uani d P 0.372(14) A 2
C C9' 0.876(4) 0.964(4) 0.688(3) 0.092(11) Uani d P 0.372(14) A 2
H H9' 0.9229 0.9111 0.7308 0.110 Uiso calc PR 0.372(14) A 2
C C10' 0.931(3) 0.985(3) 0.595(3) 0.104(11) Uani d P 0.372(14) A 2
H H10' 1.0154 0.9461 0.5757 0.125 Uiso calc PR 0.372(14) A 2
C C11' 0.860(4) 1.064(3) 0.532(3) 0.104(11) Uani d P 0.372(14) A 2
H H11' 0.8976 1.0785 0.4695 0.125 Uiso calc PR 0.372(14) A 2
C C12' 0.734(4) 1.123(3) 0.561(3) 0.095(13) Uani d P 0.372(14) A 2
H H12' 0.6872 1.1759 0.5183 0.114 Uiso calc PR 0.372(14) A 2
C C13 1.1879(7) 0.9282(7) 0.8676(5) 0.0476(18) Uani d . 1 . .
C C14 1.2204(8) 0.9723(7) 0.7647(6) 0.068(2) Uani d . 1 . .
H H14A 1.1490 0.9908 0.7375 0.082 Uiso calc R 1 . .
H H14B 1.2340 1.0459 0.7590 0.082 Uiso calc R 1 . .
C C15 1.3301(9) 0.8920(8) 0.7076(6) 0.070(2) Uani d . 1 . .
C C16 1.4319(10) 0.9214(10) 0.6720(8) 0.094(3) Uani d . 1 . .
H H16 1.4323 0.9900 0.6867 0.112 Uiso calc R 1 . .
C C17 1.5371(12) 0.8548(12) 0.6142(9) 0.113(4) Uani d . 1 . .
H H17 1.6058 0.8777 0.5913 0.136 Uiso calc R 1 . .
C C18 1.5348(12) 0.7552(12) 0.5927(8) 0.110(4) Uani d . 1 . .
H H18 1.6041 0.7089 0.5551 0.132 Uiso calc R 1 . .
C C19 1.4310(11) 0.7202(10) 0.6254(7) 0.083(3) Uani d . 1 . .
C C20 1.3258(9) 0.7906(9) 0.6834(6) 0.072(3) Uani d . 1 . .
C C21 1.2229(10) 0.7551(10) 0.7136(7) 0.082(3) Uani d . 1 . .
H H21 1.1526 0.7992 0.7518 0.099 Uiso calc R 1 . .
C C22 1.2249(12) 0.6548(11) 0.6874(8) 0.099(3) Uani d . 1 . .
H H22 1.1559 0.6321 0.7072 0.119 Uiso calc R 1 . .
C C23 1.3300(14) 0.5884(12) 0.6315(9) 0.108(4) Uani d . 1 . .
H H23 1.3308 0.5201 0.6156 0.130 Uiso calc R 1 . .
C C24 1.4283(14) 0.6184(12) 0.6003(8) 0.108(4) Uani d . 1 . .
H H24 1.4965 0.5728 0.5615 0.129 Uiso calc R 1 . .
C C25 0.9553(8) 0.7250(7) 1.2119(6) 0.057(2) Uani d . 1 . .
C C26 0.8989(8) 0.6632(8) 1.3013(6) 0.074(3) Uani d . 1 . .
H H26A 0.8168 0.6703 1.2969 0.089 Uiso calc R 1 . .
H H26B 0.8901 0.7020 1.3529 0.089 Uiso calc R 1 . .
C C27 0.9768(8) 0.5329(8) 1.3208(6) 0.065(2) Uani d . 1 . .
C C28 1.0766(9) 0.4782(8) 1.2587(7) 0.073(3) Uani d . 1 . .
H H28 1.0975 0.5213 1.2014 0.087 Uiso calc R 1 . .
C C29 1.1493(10) 0.3589(9) 1.2779(8) 0.087(3) Uani d . 1 . .
H H29 1.2186 0.3234 1.2347 0.104 Uiso calc R 1 . .
C C30 1.1168(10) 0.2952(9) 1.3615(8) 0.084(3) Uani d . 1 . .
H H30 1.1644 0.2154 1.3742 0.101 Uiso calc R 1 . .
C C31 1.0161(10) 0.3454(9) 1.4274(7) 0.073(3) Uani d . 1 . .
C C32 0.9429(9) 0.4671(8) 1.4084(6) 0.066(2) Uani d . 1 . .
C C33 0.8409(9) 0.5175(9) 1.4775(7) 0.078(3) Uani d . 1 . .
H H33 0.7922 0.5972 1.4663 0.093 Uiso calc R 1 . .
C C34 0.8125(10) 0.4506(11) 1.5611(7) 0.089(3) Uani d . 1 . .
H H34 0.7444 0.4846 1.6057 0.107 Uiso calc R 1 . .
C C35 0.8843(12) 0.3342(11) 1.5785(8) 0.097(3) Uani d . 1 . .
H H35 0.8640 0.2904 1.6356 0.116 Uiso calc R 1 . .
C C36 0.9831(11) 0.2804(10) 1.5165(8) 0.093(3) Uani d . 1 . .
H H36 1.0302 0.2009 1.5312 0.111 Uiso calc R 1 . .
C C37 1.3295(7) 0.6925(7) 1.1601(6) 0.059(2) Uani d . 1 . .
H H37 1.2984 0.7680 1.1768 0.071 Uiso calc R 1 . .
C C38 1.4318(8) 0.6071(8) 1.1957(6) 0.071(3) Uani d . 1 . .
H H38 1.4674 0.6263 1.2348 0.085 Uiso calc R 1 . .
C C39 1.4777(8) 0.4974(8) 1.1727(6) 0.074(3) Uani d . 1 . .
H H39 1.5464 0.4407 1.1951 0.088 Uiso calc R 1 . .
C C40 1.4237(7) 0.4685(7) 1.1161(6) 0.059(2) Uani d . 1 . .
C C41 1.3198(7) 0.5590(6) 1.0821(5) 0.052(2) Uani d . 1 . .
C C42 1.2593(7) 0.5333(6) 1.0247(5) 0.052(2) Uani d . 1 . .
C C43 1.3026(8) 0.4186(7) 1.0016(6) 0.063(2) Uani d . 1 . .
C C44 1.2385(9) 0.3975(8) 0.9463(7) 0.079(3) Uani d . 1 . .
H H44 1.2648 0.3226 0.9293 0.094 Uiso calc R 1 . .
C C45 1.1390(9) 0.4843(8) 0.9172(7) 0.073(3) Uani d . 1 . .
H H45 1.0959 0.4704 0.8806 0.087 Uiso calc R 1 . .
C C46 1.1024(8) 0.5956(7) 0.9435(6) 0.065(2) Uani d . 1 . .
H H46 1.0338 0.6554 0.9233 0.078 Uiso calc R 1 . .
C C47 1.4646(9) 0.3538(8) 1.0900(7) 0.075(3) Uani d . 1 . .
H H47 1.5320 0.2938 1.1118 0.090 Uiso calc R 1 . .
C C48 1.4090(9) 0.3303(8) 1.0353(7) 0.075(3) Uani d . 1 . .
H H48 1.4397 0.2549 1.0185 0.090 Uiso calc R 1 . .

loop_
_atom_site_aniso_label
_atom_site_aniso_U_11
_atom_site_aniso_U_22
_atom_site_aniso_U_33
_atom_site_aniso_U_12
_atom_site_aniso_U_13
_atom_site_aniso_U_23
Sm1 0.0466(2) 0.0276(2) 0.0416(2) -0.00271(15) -0.01227(16) -0.00413(14)
Eu1 0.0466(2) 0.0276(2) 0.0416(2) -0.00271(15) -0.01227(16) -0.00413(14)
N1 0.047(4) 0.041(4) 0.049(4) -0.003(3) -0.013(3) -0.004(3)
N2 0.059(4) 0.033(3) 0.059(4) -0.010(3) -0.007(3) -0.012(3)
O1 0.073(4) 0.040(3) 0.067(4) -0.007(3) -0.036(3) -0.006(3)
O2 0.075(4) 0.037(3) 0.077(4) -0.016(3) -0.043(3) -0.005(3)
O3 0.049(3) 0.033(3) 0.048(3) 0.000(2) -0.006(2) -0.008(2)
O4 0.057(3) 0.033(3) 0.051(3) 0.002(2) -0.005(3) -0.004(2)
O5 0.081(4) 0.059(4) 0.063(4) -0.030(3) -0.009(3) -0.009(3)
O6 0.062(4) 0.060(4) 0.049(3) -0.012(3) -0.012(3) 0.002(3)
C1 0.088(7) 0.054(6) 0.083(7) -0.024(5) -0.049(6) -0.008(5)
C2 0.097(14) 0.066(10) 0.099(15) -0.019(10) -0.054(12) -0.019(10)
C3 0.10(2) 0.069(15) 0.10(3) -0.028(17) -0.06(2) -0.017(17)
C4 0.11(2) 0.084(18) 0.11(2) -0.025(17) -0.047(18) -0.013(15)
C5 0.12(2) 0.085(16) 0.11(2) -0.028(17) -0.047(19) -0.008(15)
C6 0.11(3) 0.08(2) 0.11(3) -0.02(2) -0.06(2) -0.007(19)
C7 0.11(4) 0.08(2) 0.11(5) -0.03(3) -0.06(3) -0.01(3)
C8 0.10(2) 0.068(15) 0.10(2) -0.025(14) -0.06(2) -0.019(15)
C9 0.11(2) 0.076(17) 0.11(2) -0.019(16) -0.046(16) -0.017(14)
C10 0.122(19) 0.098(16) 0.117(17) -0.025(15) -0.040(15) -0.026(13)
C11 0.119(19) 0.090(15) 0.12(2) -0.017(13) -0.045(16) -0.035(14)
C12 0.12(2) 0.084(16) 0.11(2) -0.018(16) -0.06(2) -0.020(14)
C2' 0.10(2) 0.066(18) 0.09(2) -0.027(18) -0.051(19) -0.013(17)
C3' 0.11(4) 0.07(2) 0.10(4) -0.03(3) -0.05(4) -0.02(3)
C4' 0.11(4) 0.08(3) 0.11(4) -0.02(3) -0.05(3) -0.01(3)
C5' 0.11(6) 0.08(3) 0.11(6) -0.02(4) -0.06(4) -0.02(3)
C6' 0.11(7) 0.08(5) 0.11(9) -0.03(5) -0.05(6) -0.01(5)
C7' 0.11(4) 0.08(3) 0.11(4) -0.02(3) -0.05(4) -0.01(3)
C8' 0.12(2) 0.085(16) 0.11(2) -0.028(17) -0.047(19) -0.008(15)
C9' 0.11(3) 0.07(3) 0.10(3) -0.03(2) -0.05(3) -0.01(2)
C10' 0.12(3) 0.08(2) 0.11(3) -0.03(2) -0.05(2) -0.02(2)
C11' 0.12(3) 0.09(2) 0.11(3) -0.03(2) -0.05(2) -0.01(2)
C12' 0.12(3) 0.08(2) 0.10(3) -0.03(2) -0.06(3) -0.02(2)
C13 0.050(5) 0.038(4) 0.052(5) -0.012(4) -0.006(4) -0.013(4)
C14 0.073(6) 0.051(5) 0.056(5) -0.009(4) 0.006(4) -0.009(4)
C15 0.072(6) 0.064(6) 0.063(6) -0.018(5) 0.001(5) -0.014(5)
C16 0.088(8) 0.084(8) 0.096(8) -0.029(7) 0.009(7) -0.026(6)
C17 0.096(9) 0.111(10) 0.110(10) -0.026(8) 0.012(7) -0.029(8)
C18 0.093(9) 0.101(10) 0.100(9) -0.005(8) 0.006(7) -0.028(8)
C19 0.092(8) 0.080(8) 0.072(7) -0.017(6) -0.015(6) -0.026(6)
C20 0.079(7) 0.069(6) 0.063(6) -0.015(5) -0.015(5) -0.016(5)
C21 0.086(8) 0.082(8) 0.075(7) -0.022(6) -0.017(6) -0.017(6)
C22 0.105(9) 0.099(9) 0.096(9) -0.032(8) -0.024(7) -0.021(7)
C23 0.124(11) 0.106(10) 0.095(10) -0.024(9) -0.030(9) -0.032(8)
C24 0.113(11) 0.103(10) 0.081(8) -0.006(8) -0.015(8) -0.028(7)
C25 0.053(5) 0.040(5) 0.059(6) -0.009(4) -0.001(4) 0.002(4)
C26 0.071(6) 0.063(6) 0.065(6) -0.019(5) 0.004(5) 0.003(5)
C27 0.069(6) 0.059(6) 0.064(6) -0.028(5) -0.009(5) -0.001(4)
C28 0.074(6) 0.064(6) 0.068(6) -0.024(5) 0.001(5) -0.004(5)
C29 0.085(7) 0.070(7) 0.089(8) -0.018(6) -0.005(6) -0.011(6)
C30 0.091(8) 0.070(7) 0.087(8) -0.026(6) -0.027(6) 0.001(6)
C31 0.087(7) 0.070(7) 0.071(6) -0.042(6) -0.022(6) 0.007(5)
C32 0.074(6) 0.069(6) 0.064(6) -0.039(5) -0.015(5) -0.001(5)
C33 0.083(7) 0.082(7) 0.068(6) -0.037(6) -0.013(5) 0.001(5)
C34 0.091(8) 0.098(9) 0.076(7) -0.046(7) -0.008(6) 0.000(6)
C35 0.112(10) 0.098(9) 0.075(8) -0.046(8) -0.021(7) 0.015(7)
C36 0.106(9) 0.080(8) 0.088(8) -0.039(7) -0.024(7) 0.010(6)
C37 0.053(5) 0.054(5) 0.059(5) -0.004(4) -0.020(4) -0.006(4)
C38 0.059(6) 0.072(7) 0.065(6) -0.005(5) -0.025(5) 0.001(5)
C39 0.056(6) 0.059(6) 0.072(6) 0.002(5) -0.014(5) 0.014(5)
C40 0.048(5) 0.040(5) 0.062(5) -0.001(4) -0.004(4) 0.007(4)
C41 0.047(5) 0.038(4) 0.051(5) -0.005(4) -0.001(4) 0.004(3)
C42 0.051(5) 0.033(4) 0.056(5) -0.008(4) 0.002(4) -0.004(3)
C43 0.063(6) 0.037(5) 0.073(6) -0.013(4) 0.002(5) -0.006(4)
C44 0.083(7) 0.043(5) 0.089(7) -0.008(5) 0.005(6) -0.019(5)
C45 0.083(7) 0.055(6) 0.085(7) -0.026(5) -0.010(5) -0.025(5)
C46 0.071(6) 0.048(5) 0.076(6) -0.018(4) -0.014(5) -0.017(4)
C47 0.064(6) 0.045(6) 0.081(7) -0.001(5) 0.000(5) 0.007(5)
C48 0.072(6) 0.038(5) 0.083(7) -0.003(5) 0.009(5) -0.009(5)

loop_
_atom_type_symbol
_atom_type_description
_atom_type_scat_dispersion_real
_atom_type_scat_dispersion_imag
_atom_type_scat_source
C C 0.0033 0.0016 'International Tables Vol C Tables 4.2.6.8 and 6.1.1.4'
H H 0.0000 0.0000 'International Tables Vol C Tables 4.2.6.8 and 6.1.1.4'
N N 0.0061 0.0033 'International Tables Vol C Tables 4.2.6.8 and 6.1.1.4'
O O 0.0106 0.0060 'International Tables Vol C Tables 4.2.6.8 and 6.1.1.4'
Sm Sm -0.1638 3.4418 'International Tables Vol C Tables 4.2.6.8 and 6.1.1.4'
Eu Eu -0.1578 3.6682 'International Tables Vol C Tables 4.2.6.8 and 6.1.1.4'

loop_
_geom_angle_atom_site_label_1
_geom_angle_atom_site_label_2
_geom_angle_atom_site_label_3
_geom_angle_site_symmetry_1
_geom_angle_site_symmetry_3
_geom_angle
O3 Sm1 O1 2_777 . 75.35(17)
O3 Sm1 O2 2_777 2_777 76.63(18)
O1 Sm1 O2 . 2_777 136.94(17)
O3 Sm1 O6 2_777 . 80.85(17)
O1 Sm1 O6 . . 126.6(2)
O2 Sm1 O6 2_777 . 79.5(2)
O3 Sm1 O5 2_777 . 81.14(18)
O1 Sm1 O5 . . 76.8(2)
O2 Sm1 O5 2_777 . 129.6(2)
O6 Sm1 O5 . . 52.4(2)
O3 Sm1 O4 2_777 . 124.70(16)
O1 Sm1 O4 . . 82.14(18)
O2 Sm1 O4 2_777 . 87.72(19)
O6 Sm1 O4 . . 147.99(18)
O5 Sm1 O4 . . 140.92(18)
O3 Sm1 O3 2_777 . 73.64(18)
O1 Sm1 O3 . . 69.34(17)
O2 Sm1 O3 2_777 . 71.77(17)
O6 Sm1 O3 . . 145.08(18)
O5 Sm1 O3 . . 141.76(18)
O4 Sm1 O3 . . 51.14(15)
O3 Sm1 N1 2_777 . 144.94(18)
O1 Sm1 N1 . . 138.67(19)
O2 Sm1 N1 2_777 . 78.07(19)
O6 Sm1 N1 . . 70.97(18)
O5 Sm1 N1 . . 97.0(2)
O4 Sm1 N1 . . 77.75(17)
O3 Sm1 N1 . . 120.13(17)
O3 Sm1 N2 2_777 . 145.13(19)
O1 Sm1 N2 . . 76.94(19)
O2 Sm1 N2 2_777 . 138.0(2)
O6 Sm1 N2 . . 99.40(19)
O5 Sm1 N2 . . 72.25(19)
O4 Sm1 N2 . . 71.10(18)
O3 Sm1 N2 . . 115.18(17)
N1 Sm1 N2 . . 62.5(2)
O3 Sm1 Eu1 2_777 2_777 38.63(11)
O1 Sm1 Eu1 . 2_777 67.62(12)
O2 Sm1 Eu1 2_777 2_777 70.01(12)
O6 Sm1 Eu1 . 2_777 116.00(13)
O5 Sm1 Eu1 . 2_777 114.77(14)
O4 Sm1 Eu1 . 2_777 86.11(11)
O3 Sm1 Eu1 . 2_777 35.01(10)
N1 Sm1 Eu1 . 2_777 144.69(14)
N2 Sm1 Eu1 . 2_777 140.12(14)
O3 Sm1 Sm1 2_777 2_777 38.63(11)
O1 Sm1 Sm1 . 2_777 67.62(12)
O2 Sm1 Sm1 2_777 2_777 70.01(12)
O6 Sm1 Sm1 . 2_777 116.00(13)
O5 Sm1 Sm1 . 2_777 114.77(14)
O4 Sm1 Sm1 . 2_777 86.11(11)
O3 Sm1 Sm1 . 2_777 35.01(10)
N1 Sm1 Sm1 . 2_777 144.69(14)
N2 Sm1 Sm1 . 2_777 140.12(14)
Eu1 Sm1 Sm1 2_777 2_777 0.000(14)
C37 N1 C41 . . 118.0(7)
C37 N1 Sm1 . . 121.5(5)
C41 N1 Sm1 . . 120.4(5)
C46 N2 C42 . . 117.8(7)
C46 N2 Sm1 . . 122.0(5)
C42 N2 Sm1 . . 120.2(5)
C1 O1 Sm1 . . 138.5(5)
C1 O2 Sm1 . 2_777 133.7(5)
C1 O2 Eu1 . 2_777 133.7(5)
C13 O3 Eu1 . 2_777 159.7(5)
C13 O3 Sm1 . 2_777 159.7(5)
C13 O3 Sm1 . . 90.9(4)
Eu1 O3 Sm1 2_777 . 106.36(18)
Sm1 O3 Sm1 2_777 . 106.36(18)
C13 O4 Sm1 . . 94.6(4)
C25 O5 Sm1 . . 93.1(5)
C25 O6 Sm1 . . 94.2(5)
O2 C1 O1 . . 128.1(8)
O2 C1 C2 . . 119.5(9)
O1 C1 C2 . . 110.6(9)
O2 C1 C2' . . 112.8(13)
O1 C1 C2' . . 113.6(12)
C3 C2 C1 . . 116.9(16)
C3 C2 H2A . . 108.1
C1 C2 H2A . . 108.1
C3 C2 H2B . . 108.1
C1 C2 H2B . . 108.1
H2A C2 H2B . . 107.3
C4 C3 C8 . . 120(3)
C4 C3 C2 . . 119(3)
C8 C3 C2 . . 121(4)
C3 C4 C5 . . 120(4)
C3 C4 H4 . . 120.0
C5 C4 H4 . . 120.0
C4 C5 C6 . . 120(4)
C4 C5 H5 . . 120.0
C6 C5 H5 . . 120.0
C5 C6 C7 . . 120(4)
C5 C6 H6 . . 120.0
C7 C6 H6 . . 120.0
C8 C7 C12 . . 120(6)
C8 C7 C6 . . 120(6)
C12 C7 C6 . . 120(4)
C3 C8 C7 . . 120(4)
C3 C8 C9 . . 120(4)
C7 C8 C9 . . 120(5)
C10 C9 C8 . . 120(3)
C10 C9 H9 . . 120.0
C8 C9 H9 . . 120.0
C11 C10 C9 . . 120(2)
C11 C10 H10 . . 120.0
C9 C10 H10 . . 120.0
C10 C11 C12 . . 120(3)
C10 C11 H11 . . 120.0
C12 C11 H11 . . 120.0
C11 C12 C7 . . 120(4)
C11 C12 H12 . . 120.0
C7 C12 H12 . . 120.0
C3' C2' C1 . . 110(3)
C3' C2' H2'1 . . 109.7
C1 C2' H2'1 . . 109.7
C3' C2' H2'2 . . 109.7
C1 C2' H2'2 . . 109.7
H2'1 C2' H2'2 . . 108.2
C4' C3' C8' . . 120(7)
C4' C3' C2' . . 118(5)
C8' C3' C2' . . 122(6)
C3' C4' C5' . . 120(8)
C3' C4' H4' . . 120.0
C5' C4' H4' . . 120.0
C6' C5' C4' . . 120(8)
C6' C5' H5' . . 120.0
C4' C5' H5' . . 120.0
C7' C6' C5' . . 120(8)
C7' C6' H6' . . 120.0
C5' C6' H6' . . 120.0
C6' C7' C12' . . 120(6)
C6' C7' C8' . . 120(7)
C12' C7' C8' . . 120(7)
C3' C8' C9' . . 120(6)
C3' C8' C7' . . 120(7)
C9' C8' C7' . . 120(8)
C10' C9' C8' . . 120(5)
C10' C9' H9' . . 120.0
C8' C9' H9' . . 120.0
C9' C10' C11' . . 120(4)
C9' C10' H10' . . 120.0
C11' C10' H10' . . 120.0
C10' C11' C12' . . 120(4)
C10' C11' H11' . . 120.0
C12' C11' H11' . . 120.0
C7' C12' C11' . . 120(5)
C7' C12' H12' . . 120.0
C11' C12' H12' . . 120.0
O4 C13 O3 . . 121.4(7)
O4 C13 C14 . . 122.0(7)
O3 C13 C14 . . 116.5(7)
C15 C14 C13 . . 117.6(7)
C15 C14 H14A . . 107.9
C13 C14 H14A . . 107.9
C15 C14 H14B . . 107.9
C13 C14 H14B . . 107.9
H14A C14 H14B . . 107.2
C16 C15 C20 . . 119.0(9)
C16 C15 C14 . . 119.6(9)
C20 C15 C14 . . 121.2(9)
C15 C16 C17 . . 123.8(11)
C15 C16 H16 . . 118.1
C17 C16 H16 . . 118.1
C18 C17 C16 . . 117.5(12)
C18 C17 H17 . . 121.3
C16 C17 H17 . . 121.3
C17 C18 C19 . . 122.0(12)
C17 C18 H18 . . 119.0
C19 C18 H18 . . 119.0
C18 C19 C24 . . 121.5(12)
C18 C19 C20 . . 118.8(11)
C24 C19 C20 . . 119.6(11)
C21 C20 C15 . . 123.5(9)
C21 C20 C19 . . 117.7(10)
C15 C20 C19 . . 118.8(10)
C22 C21 C20 . . 120.5(11)
C22 C21 H21 . . 119.7
C20 C21 H21 . . 119.7
C21 C22 C23 . . 119.7(12)
C21 C22 H22 . . 120.1
C23 C22 H22 . . 120.1
C24 C23 C22 . . 122.3(14)
C24 C23 H23 . . 118.9
C22 C23 H23 . . 118.9
C23 C24 C19 . . 120.1(13)
C23 C24 H24 . . 119.9
C19 C24 H24 . . 119.9
O5 C25 O6 . . 120.0(7)
O5 C25 C26 . . 121.7(9)
O6 C25 C26 . . 118.2(9)
C25 C26 C27 . . 112.2(7)
C25 C26 H26A . . 109.2
C27 C26 H26A . . 109.2
C25 C26 H26B . . 109.2
C27 C26 H26B . . 109.2
H26A C26 H26B . . 107.9
C28 C27 C32 . . 119.5(9)
C28 C27 C26 . . 122.4(8)
C32 C27 C26 . . 118.2(8)
C27 C28 C29 . . 122.0(9)
C27 C28 H28 . . 119.0
C29 C28 H28 . . 119.0
C30 C29 C28 . . 118.8(10)
C30 C29 H29 . . 120.6
C28 C29 H29 . . 120.6
C29 C30 C31 . . 122.0(10)
C29 C30 H30 . . 119.0
C31 C30 H30 . . 119.0
C30 C31 C32 . . 119.2(9)
C30 C31 C36 . . 122.6(10)
C32 C31 C36 . . 118.2(10)
C33 C32 C31 . . 118.4(9)
C33 C32 C27 . . 123.1(9)
C31 C32 C27 . . 118.5(9)
C34 C33 C32 . . 120.9(10)
C34 C33 H33 . . 119.5
C32 C33 H33 . . 119.5
C35 C34 C33 . . 119.9(11)
C35 C34 H34 . . 120.1
C33 C34 H34 . . 120.1
C36 C35 C34 . . 122.6(11)
C36 C35 H35 . . 118.7
C34 C35 H35 . . 118.7
C35 C36 C31 . . 120.0(11)
C35 C36 H36 . . 120.0
C31 C36 H36 . . 120.0
N1 C37 C38 . . 123.1(8)
N1 C37 H37 . . 118.4
C38 C37 H37 . . 118.4
C39 C38 C37 . . 119.3(9)
C39 C38 H38 . . 120.3
C37 C38 H38 . . 120.3
C38 C39 C40 . . 120.3(8)
C38 C39 H39 . . 119.8
C40 C39 H39 . . 119.8
C39 C40 C47 . . 124.0(8)
C39 C40 C41 . . 117.8(8)
C47 C40 C41 . . 118.2(9)
N1 C41 C42 . . 118.5(7)
N1 C41 C40 . . 121.4(8)
C42 C41 C40 . . 120.1(7)
N2 C42 C43 . . 122.1(8)
N2 C42 C41 . . 118.3(7)
C43 C42 C41 . . 119.5(8)
C44 C43 C42 . . 117.3(8)
C44 C43 C48 . . 123.7(9)
C42 C43 C48 . . 119.0(9)
C45 C44 C43 . . 120.7(9)
C45 C44 H44 . . 119.6
C43 C44 H44 . . 119.6
C44 C45 C46 . . 118.1(9)
C44 C45 H45 . . 120.9
C46 C45 H45 . . 120.9
N2 C46 C45 . . 124.0(9)
N2 C46 H46 . . 118.0
C45 C46 H46 . . 118.0
C48 C47 C40 . . 121.7(9)
C48 C47 H47 . . 119.1
C40 C47 H47 . . 119.1
C47 C48 C43 . . 121.5(9)
C47 C48 H48 . . 119.3
C43 C48 H48 . . 119.3

loop_
_geom_bond_atom_site_label_1
_geom_bond_atom_site_label_2
_geom_bond_site_symmetry_2
_geom_bond_distance
_geom_bond_publ_flag
Sm1 O3 2_777 2.362(4) y
Sm1 O1 . 2.385(5) y
Sm1 O2 2_777 2.396(5) y
Sm1 O6 . 2.447(5) y
Sm1 O5 . 2.479(6) y
Sm1 O4 . 2.509(5) y
Sm1 O3 . 2.570(5) y
Sm1 N1 . 2.612(6) y
Sm1 N2 . 2.627(6) y
Sm1 Eu1 2_777 3.9500(9) ?
Sm1 Sm1 2_777 3.9500(9) ?
N1 C37 . 1.314(9) ?
N1 C41 . 1.366(9) ?
N2 C46 . 1.320(10) ?
N2 C42 . 1.358(9) ?
O1 C1 . 1.250(9) ?
O2 C1 . 1.247(9) ?
O2 Sm1 2_777 2.396(5) ?
O2 Eu1 2_777 2.396(5) ?
O3 C13 . 1.274(8) ?
O3 Eu1 2_777 2.362(4) ?
O3 Sm1 2_777 2.362(4) ?
O4 C13 . 1.240(8) ?
O5 C25 . 1.248(10) ?
O6 C25 . 1.264(10) ?
C1 C2 . 1.586(17) ?
C1 C2' . 1.63(3) ?
C2 C3 . 1.53(3) ?
C2 H2A . 0.9700 ?
C2 H2B . 0.9700 ?
C3 C4 . 1.39(5) ?
C3 C8 . 1.39(6) ?
C4 C5 . 1.39(4) ?
C4 H4 . 0.9300 ?
C5 C6 . 1.39(5) ?
C5 H5 . 0.9300 ?
C6 C7 . 1.39(8) ?
C6 H6 . 0.9300 ?
C7 C8 . 1.39(6) ?
C7 C12 . 1.39(9) ?
C8 C9 . 1.39(5) ?
C9 C10 . 1.39(4) ?
C9 H9 . 0.9300 ?
C10 C11 . 1.39(3) ?
C10 H10 . 0.9300 ?
C11 C12 . 1.39(4) ?
C11 H11 . 0.9300 ?
C12 H12 . 0.9300 ?
C2' C3' . 1.55(6) ?
C2' H2'1 . 0.9700 ?
C2' H2'2 . 0.9700 ?
C3' C4' . 1.39(8) ?
C3' C8' . 1.39(11) ?
C4' C5' . 1.39(9) ?
C4' H4' . 0.9300 ?
C5' C6' . 1.39(14) ?
C5' H5' . 0.9300 ?
C6' C7' . 1.39(15) ?
C6' H6' . 0.9300 ?
C7' C12' . 1.39(8) ?
C7' C8' . 1.39(8) ?
C8' C9' . 1.39(9) ?
C9' C10' . 1.39(5) ?
C9' H9' . 0.9300 ?
C10' C11' . 1.39(4) ?
C10' H10' . 0.9300 ?
C11' C12' . 1.39(5) ?
C11' H11' . 0.9300 ?
C12' H12' . 0.9300 ?
C13 C14 . 1.514(10) ?
C14 C15 . 1.492(11) ?
C14 H14A . 0.9700 ?
C14 H14B . 0.9700 ?
C15 C16 . 1.348(13) ?
C15 C20 . 1.414(13) ?
C16 C17 . 1.400(14) ?
C16 H16 . 0.9300 ?
C17 C18 . 1.361(16) ?
C17 H17 . 0.9300 ?
C18 C19 . 1.406(15) ?
C18 H18 . 0.9300 ?
C19 C24 . 1.417(16) ?
C19 C20 . 1.419(13) ?
C20 C21 . 1.399(13) ?
C21 C22 . 1.381(14) ?
C21 H21 . 0.9300 ?
C22 C23 . 1.384(16) ?
C22 H22 . 0.9300 ?
C23 C24 . 1.310(16) ?
C23 H23 . 0.9300 ?
C24 H24 . 0.9300 ?
C25 C26 . 1.513(11) ?
C26 C27 . 1.518(12) ?
C26 H26A . 0.9700 ?
C26 H26B . 0.9700 ?
C27 C28 . 1.351(12) ?
C27 C32 . 1.426(11) ?
C28 C29 . 1.396(12) ?
C28 H28 . 0.9300 ?
C29 C30 . 1.367(13) ?
C29 H29 . 0.9300 ?
C30 C31 . 1.374(13) ?
C30 H30 . 0.9300 ?
C31 C32 . 1.421(13) ?
C31 C36 . 1.435(13) ?
C32 C33 . 1.411(12) ?
C33 C34 . 1.374(12) ?
C33 H33 . 0.9300 ?
C34 C35 . 1.362(14) ?
C34 H34 . 0.9300 ?
C35 C36 . 1.341(15) ?
C35 H35 . 0.9300 ?
C36 H36 . 0.9300 ?
C37 C38 . 1.404(10) ?
C37 H37 . 0.9300 ?
C38 C39 . 1.344(12) ?
C38 H38 . 0.9300 ?
C39 C40 . 1.377(12) ?
C39 H39 . 0.9300 ?
C40 C47 . 1.426(12) ?
C40 C41 . 1.427(10) ?
C41 C42 . 1.421(11) ?
C42 C43 . 1.404(11) ?
C43 C44 . 1.399(13) ?
C43 C48 . 1.437(12) ?
C44 C45 . 1.348(12) ?
C44 H44 . 0.9300 ?
C45 C46 . 1.394(11) ?
C45 H45 . 0.9300 ?
C46 H46 . 0.9300 ?
C47 C48 . 1.328(13) ?
C47 H47 . 0.9300 ?
C48 H48 . 0.9300 ?

loop_
_geom_hbond_atom_site_label_D
_geom_hbond_atom_site_label_H
_geom_hbond_atom_site_label_A
_geom_hbond_site_symmetry_A
_geom_hbond_distance_DH
_geom_hbond_distance_HA
_geom_hbond_distance_DA
_geom_hbond_angle_DHA
C37 H37 O2 2_777 0.93 2.45 3.097(9) 126.9
C46 H46 O1 . 0.93 2.38 3.047(10) 128.9
C11 H11 O5 2_677 0.93 2.48 3.38(2) 163.2
C47 H47 O4 2_867 0.93 2.50 3.352(10) 152.6
C35 H35 O6 2_768 0.93 2.67 3.327(12) 128.1
C16 H16 Cg1 1_655 0.93 2.87 3.66(3) 144.3
C39 H39 Cg2 2_867 0.93 2.83 3.673(18) 151.4

loop_
_geom_torsion_atom_site_label_1
_geom_torsion_atom_site_label_2
_geom_torsion_atom_site_label_3
_geom_torsion_atom_site_label_4
_geom_torsion_site_symmetry_1
_geom_torsion_site_symmetry_4
_geom_torsion
O3 Sm1 N1 C37 2_777 . -26.9(7)
O1 Sm1 N1 C37 . . 170.6(5)
O2 Sm1 N1 C37 2_777 . 17.6(6)
O6 Sm1 N1 C37 . . -65.3(6)
O5 Sm1 N1 C37 . . -111.4(6)
O4 Sm1 N1 C37 . . 107.9(6)
O3 Sm1 N1 C37 . . 78.1(6)
N2 Sm1 N1 C37 . . -177.2(6)
Eu1 Sm1 N1 C37 2_777 . 43.1(7)
Sm1 Sm1 N1 C37 2_777 . 43.1(7)
O3 Sm1 N1 C41 2_777 . 148.1(5)
O1 Sm1 N1 C41 . . -14.4(7)
O2 Sm1 N1 C41 2_777 . -167.3(6)
O6 Sm1 N1 C41 . . 109.8(6)
O5 Sm1 N1 C41 . . 63.6(5)
O4 Sm1 N1 C41 . . -77.1(5)
O3 Sm1 N1 C41 . . -106.8(5)
N2 Sm1 N1 C41 . . -2.2(5)
Eu1 Sm1 N1 C41 2_777 . -141.9(4)
Sm1 Sm1 N1 C41 2_777 . -141.9(4)
O3 Sm1 N2 C46 2_777 . 28.9(8)
O1 Sm1 N2 C46 . . -9.2(6)
O2 Sm1 N2 C46 2_777 . -158.9(6)
O6 Sm1 N2 C46 . . 116.3(6)
O5 Sm1 N2 C46 . . 70.9(6)
O4 Sm1 N2 C46 . . -95.3(6)
O3 Sm1 N2 C46 . . -68.6(6)
N1 Sm1 N2 C46 . . 179.0(7)
Eu1 Sm1 N2 C46 2_777 . -36.7(7)
Sm1 Sm1 N2 C46 2_777 . -36.7(7)
O3 Sm1 N2 C42 2_777 . -148.3(5)
O1 Sm1 N2 C42 . . 173.6(6)
O2 Sm1 N2 C42 2_777 . 23.9(7)
O6 Sm1 N2 C42 . . -60.8(6)
O5 Sm1 N2 C42 . . -106.2(6)
O4 Sm1 N2 C42 . . 87.6(5)
O3 Sm1 N2 C42 . . 114.2(5)
N1 Sm1 N2 C42 . . 1.9(5)
Eu1 Sm1 N2 C42 2_777 . 146.1(4)
Sm1 Sm1 N2 C42 2_777 . 146.1(4)
O3 Sm1 O1 C1 2_777 . 27.9(9)
O2 Sm1 O1 C1 2_777 . -23.1(10)
O6 Sm1 O1 C1 . . 94.4(9)
O5 Sm1 O1 C1 . . 112.0(9)
O4 Sm1 O1 C1 . . -101.2(9)
O3 Sm1 O1 C1 . . -49.8(9)
N1 Sm1 O1 C1 . . -162.4(8)
N2 Sm1 O1 C1 . . -173.5(9)
Eu1 Sm1 O1 C1 2_777 . -12.2(9)
Sm1 Sm1 O1 C1 2_777 . -12.2(9)
O3 Sm1 O3 C13 2_777 . -169.2(5)
O1 Sm1 O3 C13 . . -89.1(4)
O2 Sm1 O3 C13 2_777 . 109.8(4)
O6 Sm1 O3 C13 . . 146.0(4)
O5 Sm1 O3 C13 . . -118.4(5)
O4 Sm1 O3 C13 . . 7.6(4)
N1 Sm1 O3 C13 . . 46.1(5)
N2 Sm1 O3 C13 . . -25.4(5)
Eu1 Sm1 O3 C13 2_777 . -169.2(5)
Sm1 Sm1 O3 C13 2_777 . -169.2(5)
O3 Sm1 O3 Eu1 2_777 2_777 0.0
O1 Sm1 O3 Eu1 . 2_777 80.2(2)
O2 Sm1 O3 Eu1 2_777 2_777 -81.0(2)
O6 Sm1 O3 Eu1 . 2_777 -44.7(4)
O5 Sm1 O3 Eu1 . 2_777 50.8(3)
O4 Sm1 O3 Eu1 . 2_777 176.8(3)
N1 Sm1 O3 Eu1 . 2_777 -144.7(2)
N2 Sm1 O3 Eu1 . 2_777 143.8(2)
Sm1 Sm1 O3 Eu1 2_777 2_777 0.0
O3 Sm1 O3 Sm1 2_777 2_777 0.0
O1 Sm1 O3 Sm1 . 2_777 80.2(2)
O2 Sm1 O3 Sm1 2_777 2_777 -81.0(2)
O6 Sm1 O3 Sm1 . 2_777 -44.7(4)
O5 Sm1 O3 Sm1 . 2_777 50.8(3)
O4 Sm1 O3 Sm1 . 2_777 176.8(3)
N1 Sm1 O3 Sm1 . 2_777 -144.7(2)
N2 Sm1 O3 Sm1 . 2_777 143.8(2)
Eu1 Sm1 O3 Sm1 2_777 2_777 0.0
O3 Sm1 O4 C13 2_777 . -4.1(5)
O1 Sm1 O4 C13 . . 61.9(5)
O2 Sm1 O4 C13 2_777 . -76.1(5)
O6 Sm1 O4 C13 . . -142.1(5)
O5 Sm1 O4 C13 . . 119.6(5)
O3 Sm1 O4 C13 . . -7.8(4)
N1 Sm1 O4 C13 . . -154.4(5)
N2 Sm1 O4 C13 . . 140.8(5)
Eu1 Sm1 O4 C13 2_777 . -6.0(4)
Sm1 Sm1 O4 C13 2_777 . -6.0(4)
O3 Sm1 O5 C25 2_777 . -87.8(5)
O1 Sm1 O5 C25 . . -164.7(5)
O2 Sm1 O5 C25 2_777 . -23.4(6)
O6 Sm1 O5 C25 . . -2.6(4)
O4 Sm1 O5 C25 . . 136.0(4)
O3 Sm1 O5 C25 . . -136.6(5)
N1 Sm1 O5 C25 . . 56.9(5)
N2 Sm1 O5 C25 . . 115.0(5)
Eu1 Sm1 O5 C25 2_777 . -107.3(5)
Sm1 Sm1 O5 C25 2_777 . -107.3(5)
O3 Sm1 O6 C25 2_777 . 88.3(5)
O1 Sm1 O6 C25 . . 24.3(5)
O2 Sm1 O6 C25 2_777 . 166.3(5)
O5 Sm1 O6 C25 . . 2.5(4)
O4 Sm1 O6 C25 . . -125.6(5)
O3 Sm1 O6 C25 . . 131.5(5)
N1 Sm1 O6 C25 . . -112.8(5)
N2 Sm1 O6 C25 . . -56.3(5)
Eu1 Sm1 O6 C25 2_777 . 104.8(4)
Sm1 Sm1 O6 C25 2_777 . 104.8(4)
Sm1 O2 C1 O1 2_777 . 11.3(16)
Eu1 O2 C1 O1 2_777 . 11.3(16)
Sm1 O2 C1 C2 2_777 . -151.7(11)
Eu1 O2 C1 C2 2_777 . -151.7(11)
Sm1 O2 C1 C2' 2_777 . 163.1(15)
Eu1 O2 C1 C2' 2_777 . 163.1(15)
Sm1 O1 C1 O2 . . 7.5(17)
Sm1 O1 C1 C2 . . 171.7(10)
Sm1 O1 C1 C2' . . -144.1(16)
O2 C1 C2 C3 . . -6(3)
O1 C1 C2 C3 . . -172(2)
C2' C1 C2 C3 . . 86(3)
C1 C2 C3 C4 . . 95(3)
C1 C2 C3 C8 . . -82(3)
C8 C3 C4 C5 . . 0(4)
C2 C3 C4 C5 . . -177(2)
C3 C4 C5 C6 . . 0(4)
C4 C5 C6 C7 . . 0(5)
C5 C6 C7 C8 . . 0(6)
C5 C6 C7 C12 . . 180(3)
C4 C3 C8 C7 . . 0(4)
C2 C3 C8 C7 . . 177(3)
C4 C3 C8 C9 . . 180(2)
C2 C3 C8 C9 . . -3(3)
C12 C7 C8 C3 . . -180(3)
C6 C7 C8 C3 . . 0(6)
C12 C7 C8 C9 . . 0(5)
C6 C7 C8 C9 . . 180(3)
C3 C8 C9 C10 . . 180(2)
C7 C8 C9 C10 . . 0(4)
C8 C9 C10 C11 . . 0(4)
C9 C10 C11 C12 . . 0(3)
C10 C11 C12 C7 . . 0(4)
C8 C7 C12 C11 . . 0(6)
C6 C7 C12 C11 . . 180(3)
O2 C1 C2' C3' . . 39(4)
O1 C1 C2' C3' . . -165(3)
C2 C1 C2' C3' . . -70(3)
C1 C2' C3' C4' . . -120(4)
C1 C2' C3' C8' . . 66(5)
C8' C3' C4' C5' . . 0(8)
C2' C3' C4' C5' . . -175(4)
C3' C4' C5' C6' . . 0(9)
C4' C5' C6' C7' . . 0(11)
C5' C6' C7' C12' . . 180(6)
C5' C6' C7' C8' . . 0(10)
C4' C3' C8' C9' . . 180(5)
C2' C3' C8' C9' . . -5(8)
C4' C3' C8' C7' . . 0(8)
C2' C3' C8' C7' . . 175(4)
C6' C7' C8' C3' . . 0(9)
C12' C7' C8' C3' . . -180(5)
C6' C7' C8' C9' . . -180(6)
C12' C7' C8' C9' . . 0(8)
C3' C8' C9' C10' . . 180(4)
C7' C8' C9' C10' . . 0(8)
C8' C9' C10' C11' . . 0(6)
C9' C10' C11' C12' . . 0(5)
C6' C7' C12' C11' . . 180(5)
C8' C7' C12' C11' . . 0(7)
C10' C11' C12' C7' . . 0(6)
Sm1 O4 C13 O3 . . 14.5(8)
Sm1 O4 C13 C14 . . -162.5(7)
Eu1 O3 C13 O4 2_777 . -162.9(10)
Sm1 O3 C13 O4 2_777 . -162.9(10)
Sm1 O3 C13 O4 . . -14.1(7)
Eu1 O3 C13 C14 2_777 . 14.2(18)
Sm1 O3 C13 C14 2_777 . 14.2(18)
Sm1 O3 C13 C14 . . 163.0(6)
O4 C13 C14 C15 . . -6.8(13)
O3 C13 C14 C15 . . 176.1(8)
C13 C14 C15 C16 . . -112.2(10)
C13 C14 C15 C20 . . 73.3(12)
C20 C15 C16 C17 . . -2.3(17)
C14 C15 C16 C17 . . -177.0(11)
C15 C16 C17 C18 . . 0.5(19)
C16 C17 C18 C19 . . 1(2)
C17 C18 C19 C24 . . 178.0(12)
C17 C18 C19 C20 . . -0.5(18)
C16 C15 C20 C21 . . -177.5(10)
C14 C15 C20 C21 . . -2.9(14)
C16 C15 C20 C19 . . 2.7(14)
C14 C15 C20 C19 . . 177.2(8)
C18 C19 C20 C21 . . 178.9(10)
C24 C19 C20 C21 . . 0.3(15)
C18 C19 C20 C15 . . -1.3(15)
C24 C19 C20 C15 . . -179.9(9)
C15 C20 C21 C22 . . -180.0(10)
C19 C20 C21 C22 . . -0.1(14)
C20 C21 C22 C23 . . 0.7(16)
C21 C22 C23 C24 . . -1.6(19)
C22 C23 C24 C19 . . 2(2)
C18 C19 C24 C23 . . -179.6(12)
C20 C19 C24 C23 . . -1.1(17)
Sm1 O5 C25 O6 . . 4.5(8)
Sm1 O5 C25 C26 . . -176.2(7)
Sm1 O6 C25 O5 . . -4.6(8)
Sm1 O6 C25 C26 . . 176.1(6)
O5 C25 C26 C27 . . 89.4(10)
O6 C25 C26 C27 . . -91.3(10)
C25 C26 C27 C28 . . -7.3(13)
C25 C26 C27 C32 . . 172.3(8)
C32 C27 C28 C29 . . -0.9(15)
C26 C27 C28 C29 . . 178.7(9)
C27 C28 C29 C30 . . 1.3(16)
C28 C29 C30 C31 . . -1.0(16)
C29 C30 C31 C32 . . 0.2(15)
C29 C30 C31 C36 . . -178.1(10)
C30 C31 C32 C33 . . -179.0(9)
C36 C31 C32 C33 . . -0.6(13)
C30 C31 C32 C27 . . 0.2(13)
C36 C31 C32 C27 . . 178.6(9)
C28 C27 C32 C33 . . 179.4(9)
C26 C27 C32 C33 . . -0.3(13)
C28 C27 C32 C31 . . 0.2(13)
C26 C27 C32 C31 . . -179.4(8)
C31 C32 C33 C34 . . -0.3(14)
C27 C32 C33 C34 . . -179.5(9)
C32 C33 C34 C35 . . 0.9(16)
C33 C34 C35 C36 . . -0.4(18)
C34 C35 C36 C31 . . -0.6(18)
C30 C31 C36 C35 . . 179.4(10)
C32 C31 C36 C35 . . 1.1(15)
C41 N1 C37 C38 . . 1.6(12)
Sm1 N1 C37 C38 . . 176.7(6)
N1 C37 C38 C39 . . -0.3(13)
C37 C38 C39 C40 . . -1.1(14)
C38 C39 C40 C47 . . -178.5(8)
C38 C39 C40 C41 . . 1.0(13)
C37 N1 C41 C42 . . 177.7(7)
Sm1 N1 C41 C42 . . 2.5(9)
C37 N1 C41 C40 . . -1.6(11)
Sm1 N1 C41 C40 . . -176.8(5)
C39 C40 C41 N1 . . 0.4(11)
C47 C40 C41 N1 . . 179.9(7)
C39 C40 C41 C42 . . -178.9(7)
C47 C40 C41 C42 . . 0.6(11)
C46 N2 C42 C43 . . 0.0(11)
Sm1 N2 C42 C43 . . 177.3(6)
C46 N2 C42 C41 . . -178.8(7)
Sm1 N2 C42 C41 . . -1.5(9)
N1 C41 C42 N2 . . -0.6(10)
C40 C41 C42 N2 . . 178.7(7)
N1 C41 C42 C43 . . -179.5(7)
C40 C41 C42 C43 . . -0.1(11)
N2 C42 C43 C44 . . 0.1(12)
C41 C42 C43 C44 . . 178.9(7)
N2 C42 C43 C48 . . -179.9(7)
C41 C42 C43 C48 . . -1.2(12)
C42 C43 C44 C45 . . -0.3(13)
C48 C43 C44 C45 . . 179.8(9)
C43 C44 C45 C46 . . 0.3(14)
C42 N2 C46 C45 . . -0.1(12)
Sm1 N2 C46 C45 . . -177.3(7)
C44 C45 C46 N2 . . -0.1(14)
C39 C40 C47 C48 . . 179.8(9)
C41 C40 C47 C48 . . 0.3(13)
C40 C47 C48 C43 . . -1.6(14)
C44 C43 C48 C47 . . -178.0(9)
C42 C43 C48 C47 . . 2.1(13)
